data_2216672
loop_
_publ_author_name
'Silva, Luiz Everson da'
'Sousa Jr, Paulo Teixeira de'
'Silva, Virg\'inia Cl\'audia da'
'Ribeiro, Tereza Auxiliadora Nascimento'
'Foro, Sabine'
'Dall'Oglio, Evandro Luiz'

_publ_section_title
2,5-Dichloro-<i>N</i>-(1,5-dimethyl-3-oxo-2-phenyl-2,3-dihydro-1<i>H</i>-pyrazol-4-yl)benzenesulfonamide
_journal_coeditor_code NC2079
_journal_issue 12
_journal_name_full 'Acta Crystallographica Section E'
_journal_page_first o4821
_journal_page_last o4821
_journal_paper_doi 10.1107/S1600536807059004
_journal_volume 63
_journal_year 2007
_chemical_formula_iupac 'C17 H15 Cl2 N3 O3 S'
_chemical_formula_moiety 'C17 H15 Cl2 N3 O3 S'
_chemical_formula_sum 'C17 H15 Cl2 N3 O3 S'
_chemical_formula_weight 412.28
_chemical_name_systematic
;
2,5-Dichloro<i>N</i>-(1,5-dimethyl-3-oxo-2-phenyl-2,3-dihydro-1<i>H</i>-
pyrazol-4-yl)benzenesulfonamide
;
_space_group_IT_number 2
_symmetry_cell_setting triclinic
_symmetry_space_group_name_Hall '-P 1'
_symmetry_space_group_name_H-M 'P -1'
_atom_sites_solution_hydrogens geom
_atom_sites_solution_primary direct
_atom_sites_solution_secondary difmap
_audit_creation_method SHELXL-97
_cell_angle_alpha 102.17(3)
_cell_angle_beta 92.23(2)
_cell_angle_gamma 108.69(3)
_cell_formula_units_Z 2
_cell_length_a 8.009(2)
_cell_length_b 10.697(3)
_cell_length_c 11.201(5)
_cell_measurement_reflns_used 25
_cell_measurement_temperature 299(2)
_cell_measurement_theta_max 18.67
_cell_measurement_theta_min 5.31
_cell_volume 882.7(6)
_computing_cell_refinement 'CAD-4-PC (Enraf--Nonius, 1996)'
_computing_data_collection 'CAD-4-PC (Enraf--Nonius, 1996)'
_computing_data_reduction 'REDU4 (Stoe & Cie, 1987)'
_computing_molecular_graphics 'PLATON (Spek, 2003)'
_computing_publication_material 'SHELXL97 (Sheldrick, 1997)'
_computing_structure_refinement 'SHELXL97 (Sheldrick, 1997)'
_computing_structure_solution 'SHELXS97 (Sheldrick, 1997)'
_diffrn_ambient_temperature 299(2)
_diffrn_measured_fraction_theta_full 1.000
_diffrn_measured_fraction_theta_max 1.000
_diffrn_measurement_device_type 'Enraf--Nonius CAD-4'
_diffrn_measurement_method \w/2\q
_diffrn_radiation_monochromator graphite
_diffrn_radiation_source 'fine-focus sealed tube'
_diffrn_radiation_type CuK\a
_diffrn_radiation_wavelength 1.54180
_diffrn_reflns_av_R_equivalents 0.1018
_diffrn_reflns_av_sigmaI/netI 0.0523
_diffrn_reflns_limit_h_max 9
_diffrn_reflns_limit_h_min -9
_diffrn_reflns_limit_k_max 12
_diffrn_reflns_limit_k_min -12
_diffrn_reflns_limit_l_max 2
_diffrn_reflns_limit_l_min -13
_diffrn_reflns_number 3679
_diffrn_reflns_theta_full 66.92
_diffrn_reflns_theta_max 66.92
_diffrn_reflns_theta_min 4.06
_diffrn_standards_decay_% 1.0
_diffrn_standards_interval_time 120
_diffrn_standards_number 3
_exptl_absorpt_coefficient_mu 4.627
_exptl_absorpt_correction_T_max 0.5446
_exptl_absorpt_correction_T_min 0.1799
_exptl_absorpt_correction_type psi-scan
_exptl_absorpt_process_details '(North <i>et al.</i>,  1968)'
_exptl_crystal_colour colorless
_exptl_crystal_density_diffrn 1.551
_exptl_crystal_density_method 'not measured'
_exptl_crystal_description prism
_exptl_crystal_F_000 424
_exptl_crystal_size_max 0.45
_exptl_crystal_size_mid 0.38
_exptl_crystal_size_min 0.13
_refine_diff_density_max 1.151
_refine_diff_density_min -0.928
_refine_ls_extinction_method none
_refine_ls_goodness_of_fit_ref 1.201
_refine_ls_hydrogen_treatment constr
_refine_ls_matrix_type full
_refine_ls_number_parameters 237
_refine_ls_number_reflns 3139
_refine_ls_number_restraints 0
_refine_ls_restrained_S_all 1.201
_refine_ls_R_factor_all 0.1043
_refine_ls_R_factor_gt 0.0960
_refine_ls_shift/su_max 0.000
_refine_ls_shift/su_mean 0.000
_refine_ls_structure_factor_coef Fsqd
_refine_ls_weighting_details 'calc w=1/[\s^2^(Fo^2^)+(0.2000P)^2^+0.0000P] where P=(Fo^2^+2Fc^2^)/3'
_refine_ls_weighting_scheme calc
_refine_ls_wR_factor_gt 0.2580
_refine_ls_wR_factor_ref 0.2704
_reflns_number_gt 2692
_reflns_number_total 3139
_reflns_threshold_expression >2sigma(I)
_cod_data_source_file nc2079.cif
_cod_data_source_block I
_cod_depositor_comments
;
The following automatic conversions were performed:
'_exptl_absorpt_correction_type' value 'Psi-scan' changed to 'psi-scan'
according to '/home/saulius/struct/CIF-dictionaries/cif_core.dic'
dictionary named 'cif_core.dic' version 2.4.1 from 2010-06-29.

Automatic conversion script
Id: cif_fix_enum 1527 2010-12-29 10:47:43Z saulius 

The following automatic conversions were performed:

'_exptl_absorpt_correction_type' value 'Psi-scan' changed to
'psi-scan' according to
/home/saulius/struct/CIF-dictionaries/cif_core.dic dictionary named
'cif_core.dic' version 2.4.1 from 2010-06-29.

Automatic conversion script
Id: cif_fix_values 1715 2011-07-08 13:25:40Z adriana 
;
_cod_original_cell_volume 882.7(5)
_cod_database_code 2216672
_cod_database_fobs_code 2216672

loop_
_symmetry_equiv_pos_as_xyz
'x, y, z'
'-x, -y, -z'

loop_
_atom_site_type_symbol
_atom_site_label
_atom_site_fract_x
_atom_site_fract_y
_atom_site_fract_z
_atom_site_U_iso_or_equiv
_atom_site_adp_type
_atom_site_calc_flag
_atom_site_refinement_flags
_atom_site_occupancy
C C1 0.2506(5) 0.6027(4) 0.3252(4) 0.0406(9) Uani d . 1
C C2 0.4235(5) 0.6088(4) 0.3586(4) 0.0447(9) Uani d . 1
C C3 0.5105(6) 0.5429(5) 0.2785(5) 0.0520(11) Uani d . 1
H H3 0.6247 0.5465 0.3027 0.062 Uiso calc R 1
C C4 0.4290(6) 0.4715(5) 0.1624(5) 0.0525(11) Uani d . 1
H H4 0.4874 0.4265 0.1079 0.063 Uiso calc R 1
C C5 0.2600(6) 0.4674(4) 0.1280(4) 0.0449(9) Uani d . 1
C C6 0.1701(6) 0.5323(4) 0.2073(4) 0.0443(10) Uani d . 1
H H6 0.0565 0.5290 0.1821 0.053 Uiso calc R 1
C C7 0.2173(5) 0.9206(4) 0.3645(4) 0.0371(8) Uani d . 1
C C8 0.0806(5) 0.9498(4) 0.3131(4) 0.0414(9) Uani d . 1
C C9 0.3788(5) 0.9952(4) 0.3207(4) 0.0381(8) Uani d . 1
C C10 0.4284(6) 1.1241(4) 0.1575(4) 0.0430(9) Uani d . 1
C C11 0.6038(6) 1.2059(4) 0.1939(5) 0.0488(10) Uani d . 1
H H11 0.6519 1.2274 0.2756 0.059 Uiso calc R 1
C C12 0.7050(7) 1.2546(5) 0.1065(5) 0.0589(12) Uani d . 1
H H12 0.8241 1.3066 0.1289 0.071 Uiso calc R 1
C C13 0.6322(8) 1.2275(5) -0.0142(5) 0.0616(13) Uani d . 1
H H13 0.7017 1.2620 -0.0721 0.074 Uiso calc R 1
C C14 0.4574(8) 1.1494(5) -0.0480(5) 0.0605(12) Uani d . 1
H H14 0.4082 1.1317 -0.1289 0.073 Uiso calc R 1
C C15 0.3541(7) 1.0971(5) 0.0370(4) 0.0511(10) Uani d . 1
H H15 0.2355 1.0441 0.0139 0.061 Uiso calc R 1
C C16 -0.1099(6) 0.9038(5) 0.3355(5) 0.0557(12) Uani d . 1
H H16A -0.1217 0.8644 0.4055 0.067 Uiso calc R 1
H H16B -0.1795 0.8374 0.2645 0.067 Uiso calc R 1
H H16C -0.1508 0.9802 0.3510 0.067 Uiso calc R 1
C C17 0.0771(7) 1.1450(5) 0.2313(6) 0.0620(13) Uani d . 1
H H17C 0.1435 1.1976 0.1785 0.074 Uiso calc R 1
H H17B 0.0936 1.2011 0.3128 0.074 Uiso calc R 1
H H17A -0.0466 1.1110 0.2005 0.074 Uiso calc R 1
N N1 0.2147(4) 0.8422(3) 0.4515(3) 0.0377(7) Uani d . 1
H H1A 0.2656 0.8841 0.5246 0.045 Uiso calc R 1
N N2 0.1397(4) 1.0301(4) 0.2342(4) 0.0456(9) Uani d . 1
N N3 0.3272(4) 1.0676(4) 0.2471(3) 0.0434(8) Uani d . 1
O O1 -0.0439(4) 0.6444(3) 0.3520(3) 0.0525(8) Uani d . 1
O O2 0.1325(4) 0.6469(3) 0.5388(3) 0.0546(8) Uani d . 1
O O3 0.5322(3) 0.9969(3) 0.3430(3) 0.0441(7) Uani d . 1
Cl Cl1 0.53256(15) 0.69729(13) 0.50285(11) 0.0617(5) Uani d . 1
Cl Cl2 0.15602(17) 0.37735(13) -0.01848(11) 0.0634(5) Uani d . 1
S S1 0.12324(12) 0.67997(9) 0.42367(9) 0.0404(4) Uani d . 1

loop_
_atom_site_aniso_label
_atom_site_aniso_U_11
_atom_site_aniso_U_22
_atom_site_aniso_U_33
_atom_site_aniso_U_12
_atom_site_aniso_U_13
_atom_site_aniso_U_23
C1 0.0293(19) 0.0222(17) 0.064(2) 0.0068(14) -0.0029(16) 0.0015(15)
C2 0.031(2) 0.0317(19) 0.065(2) 0.0093(16) -0.0046(17) 0.0002(17)
C3 0.031(2) 0.039(2) 0.082(3) 0.0129(18) 0.0001(19) 0.005(2)
C4 0.040(2) 0.036(2) 0.079(3) 0.0144(19) 0.008(2) 0.004(2)
C5 0.041(2) 0.0269(18) 0.060(2) 0.0090(16) -0.0018(17) 0.0019(16)
C6 0.032(2) 0.0279(18) 0.068(3) 0.0088(15) -0.0054(17) 0.0036(17)
C7 0.0240(18) 0.0249(17) 0.057(2) 0.0073(14) 0.0007(15) 0.0002(15)
C8 0.0286(19) 0.0292(18) 0.063(2) 0.0134(15) 0.0006(16) -0.0013(16)
C9 0.0275(19) 0.0260(17) 0.056(2) 0.0094(15) -0.0015(15) -0.0007(15)
C10 0.037(2) 0.0302(19) 0.060(2) 0.0135(16) 0.0013(17) 0.0030(16)
C11 0.044(2) 0.033(2) 0.067(3) 0.0127(18) 0.0016(19) 0.0065(18)
C12 0.050(3) 0.038(2) 0.087(3) 0.010(2) 0.013(2) 0.018(2)
C13 0.072(3) 0.042(2) 0.083(3) 0.028(2) 0.025(3) 0.023(2)
C14 0.078(4) 0.047(3) 0.064(3) 0.033(3) 0.007(2) 0.011(2)
C15 0.050(3) 0.037(2) 0.062(3) 0.0172(19) -0.006(2) 0.0024(18)
C16 0.026(2) 0.053(3) 0.091(3) 0.0184(19) 0.005(2) 0.014(2)
C17 0.044(3) 0.046(3) 0.101(4) 0.024(2) 0.000(2) 0.016(3)
N1 0.0257(15) 0.0237(15) 0.0546(18) 0.0039(12) -0.0041(12) -0.0013(13)
N2 0.0238(17) 0.0402(19) 0.072(2) 0.0145(15) -0.0032(14) 0.0084(16)
N3 0.0253(16) 0.0352(17) 0.067(2) 0.0090(14) -0.0029(14) 0.0091(15)
O1 0.0225(14) 0.0358(15) 0.084(2) 0.0042(12) -0.0057(13) -0.0066(14)
O2 0.0431(18) 0.0384(16) 0.079(2) 0.0088(13) 0.0110(14) 0.0131(15)
O3 0.0249(14) 0.0383(15) 0.0647(17) 0.0119(12) -0.0030(11) 0.0022(12)
Cl1 0.0370(7) 0.0592(8) 0.0747(8) 0.0170(5) -0.0131(5) -0.0118(6)
Cl2 0.0586(8) 0.0551(8) 0.0669(8) 0.0218(6) -0.0068(6) -0.0079(5)
S1 0.0240(6) 0.0258(6) 0.0648(7) 0.0048(4) 0.0011(4) 0.0029(4)

loop_
_atom_type_symbol
_atom_type_description
_atom_type_scat_dispersion_real
_atom_type_scat_dispersion_imag
_atom_type_scat_source
C C 0.0181 0.0091 'International Tables Vol C Tables 4.2.6.8 and 6.1.1.4'
H H 0.0000 0.0000 'International Tables Vol C Tables 4.2.6.8 and 6.1.1.4'
N N 0.0311 0.0180 'International Tables Vol C Tables 4.2.6.8 and 6.1.1.4'
O O 0.0492 0.0322 'International Tables Vol C Tables 4.2.6.8 and 6.1.1.4'
Cl Cl 0.3639 0.7018 'International Tables Vol C Tables 4.2.6.8 and 6.1.1.4'
S S 0.3331 0.5567 'International Tables Vol C Tables 4.2.6.8 and 6.1.1.4'

loop_
_geom_angle_atom_site_label_1
_geom_angle_atom_site_label_2
_geom_angle_atom_site_label_3
_geom_angle
C6 C1 C2 118.6(4)
C6 C1 S1 116.8(3)
C2 C1 S1 124.6(3)
C3 C2 C1 121.0(4)
C3 C2 Cl1 118.1(3)
C1 C2 Cl1 120.9(3)
C2 C3 C4 120.1(4)
C2 C3 H3 119.9
C4 C3 H3 119.9
C3 C4 C5 119.2(4)
C3 C4 H4 120.4
C5 C4 H4 120.4
C4 C5 C6 121.5(4)
C4 C5 Cl2 119.5(4)
C6 C5 Cl2 119.0(3)
C5 C6 C1 119.5(4)
C5 C6 H6 120.2
C1 C6 H6 120.2
C8 C7 N1 129.1(4)
C8 C7 C9 107.5(4)
N1 C7 C9 123.3(3)
N2 C8 C7 110.5(4)
N2 C8 C16 121.7(4)
C7 C8 C16 127.8(4)
O3 C9 N3 125.7(4)
O3 C9 C7 129.0(4)
N3 C9 C7 105.2(3)
C15 C10 C11 120.9(4)
C15 C10 N3 121.0(4)
C11 C10 N3 118.1(4)
C12 C11 C10 118.5(5)
C12 C11 H11 120.8
C10 C11 H11 120.8
C11 C12 C13 121.0(5)
C11 C12 H12 119.5
C13 C12 H12 119.5
C14 C13 C12 119.7(5)
C14 C13 H13 120.1
C12 C13 H13 120.1
C13 C14 C15 120.5(5)
C13 C14 H14 119.8
C15 C14 H14 119.8
C14 C15 C10 119.4(5)
C14 C15 H15 120.3
C10 C15 H15 120.3
C8 C16 H16A 109.5
C8 C16 H16B 109.5
H16A C16 H16B 109.5
C8 C16 H16C 109.5
H16A C16 H16C 109.5
H16B C16 H16C 109.5
N2 C17 H17C 109.5
N2 C17 H17B 109.5
H17C C17 H17B 109.5
N2 C17 H17A 109.5
H17C C17 H17A 109.5
H17B C17 H17A 109.5
C7 N1 S1 124.6(3)
C7 N1 H1A 117.7
S1 N1 H1A 117.7
C8 N2 N3 106.6(3)
C8 N2 C17 120.7(4)
N3 N2 C17 113.2(3)
C9 N3 N2 109.5(3)
C9 N3 C10 124.7(3)
N2 N3 C10 120.9(3)
O2 S1 O1 120.7(2)
O2 S1 N1 105.36(19)
O1 S1 N1 107.72(18)
O2 S1 C1 109.1(2)
O1 S1 C1 104.75(19)
N1 S1 C1 108.86(18)

loop_
_geom_bond_atom_site_label_1
_geom_bond_atom_site_label_2
_geom_bond_distance
C1 C6 1.389(6)
C1 C2 1.397(5)
C1 S1 1.785(4)
C2 C3 1.373(7)
C2 Cl1 1.727(4)
C3 C4 1.377(7)
C3 H3 0.9300
C4 C5 1.378(6)
C4 H4 0.9300
C5 C6 1.378(6)
C5 Cl2 1.739(4)
C6 H6 0.9300
C7 C8 1.368(5)
C7 N1 1.410(5)
C7 C9 1.450(5)
C8 N2 1.355(6)
C8 C16 1.495(6)
C9 O3 1.237(4)
C9 N3 1.377(5)
C10 C15 1.386(7)
C10 C11 1.386(6)
C10 N3 1.427(6)
C11 C12 1.376(7)
C11 H11 0.9300
C12 C13 1.385(8)
C12 H12 0.9300
C13 C14 1.370(8)
C13 H13 0.9300
C14 C15 1.376(8)
C14 H14 0.9300
C15 H15 0.9300
C16 H16A 0.9600
C16 H16B 0.9600
C16 H16C 0.9600
C17 N2 1.473(5)
C17 H17C 0.9600
C17 H17B 0.9600
C17 H17A 0.9600
N1 S1 1.608(3)
N1 H1A 0.8600
N2 N3 1.418(4)
O1 S1 1.429(3)
O2 S1 1.412(4)

loop_
_geom_hbond_atom_site_label_D
_geom_hbond_atom_site_label_H
_geom_hbond_atom_site_label_A
_geom_hbond_site_symmetry_A
_geom_hbond_distance_DH
_geom_hbond_distance_HA
_geom_hbond_distance_DA
_geom_hbond_angle_DHA
N1 H1A O3 2_676 0.86 2.03 2.846(4) 157.0
C3 H3 O1 1_655 0.93 2.51 3.392(5) 158.0
C11 H11 O2 2_676 0.93 2.48 3.360(6) 157.3

loop_
_geom_torsion_atom_site_label_1
_geom_torsion_atom_site_label_2
_geom_torsion_atom_site_label_3
_geom_torsion_atom_site_label_4
_geom_torsion
C6 C1 C2 C3 -2.2(6)
S1 C1 C2 C3 177.9(3)
C6 C1 C2 Cl1 178.8(3)
S1 C1 C2 Cl1 -1.0(5)
C1 C2 C3 C4 1.2(7)
Cl1 C2 C3 C4 -179.8(4)
C2 C3 C4 C5 0.1(7)
C3 C4 C5 C6 -0.5(7)
C3 C4 C5 Cl2 -180.0(4)
C4 C5 C6 C1 -0.5(6)
Cl2 C5 C6 C1 179.0(3)
C2 C1 C6 C5 1.8(6)
S1 C1 C6 C5 -178.3(3)
N1 C7 C8 N2 179.3(4)
C9 C7 C8 N2 3.7(5)
N1 C7 C8 C16 -0.7(7)
C9 C7 C8 C16 -176.3(4)
C8 C7 C9 O3 -179.0(4)
N1 C7 C9 O3 5.1(6)
C8 C7 C9 N3 1.4(4)
N1 C7 C9 N3 -174.4(3)
C15 C10 C11 C12 -3.1(6)
N3 C10 C11 C12 176.5(4)
C10 C11 C12 C13 2.6(7)
C11 C12 C13 C14 -0.9(8)
C12 C13 C14 C15 -0.5(7)
C13 C14 C15 C10 0.0(7)
C11 C10 C15 C14 1.8(6)
N3 C10 C15 C14 -177.8(4)
C8 C7 N1 S1 70.4(5)
C9 C7 N1 S1 -114.7(4)
C7 C8 N2 N3 -7.3(5)
C16 C8 N2 N3 172.7(4)
C7 C8 N2 C17 -138.1(4)
C16 C8 N2 C17 41.8(6)
O3 C9 N3 N2 174.6(4)
C7 C9 N3 N2 -5.8(4)
O3 C9 N3 C10 19.4(6)
C7 C9 N3 C10 -161.1(4)
C8 N2 N3 C9 8.2(5)
C17 N2 N3 C9 143.2(4)
C8 N2 N3 C10 164.6(4)
C17 N2 N3 C10 -60.5(5)
C15 C10 N3 C9 127.2(4)
C11 C10 N3 C9 -52.3(6)
C15 C10 N3 N2 -25.4(6)
C11 C10 N3 N2 155.0(4)
C7 N1 S1 O2 -172.8(3)
C7 N1 S1 O1 -42.8(4)
C7 N1 S1 C1 70.3(3)
C6 C1 S1 O2 132.0(3)
C2 C1 S1 O2 -48.2(4)
C6 C1 S1 O1 1.5(4)
C2 C1 S1 O1 -178.7(4)
C6 C1 S1 N1 -113.5(3)
C2 C1 S1 N1 66.3(4)

loop_
_cod_related_entry_id
_cod_related_entry_database
_cod_related_entry_code
1 ChemSpider 1140771
